data_4518245
loop_
_publ_author_name
'Uno, Hiroto'
'Kawai, Koki'
'Shiro, Motoo'
'Shibata, Norio'

_publ_section_title
;
 Modular Synthesis of Medium-Sized Fluorinated and Nonfluorinated
 Heterocyclic Lactones by Sequential CN-Bond-Cleaving Ring Expansion under
 Pd Catalysis
;
_journal_name_full 'ACS Catalysis'
_journal_page_first 14117
_journal_page_last 14126
_journal_paper_doi 10.1021/acscatal.0c03927
_journal_year 2020
_chemical_formula_moiety 'C27.50 H28 F2 N O6.50 S'
_chemical_formula_sum 'C27.5 H28 F2 N O6.5 S'
_chemical_formula_weight 546.58
_space_group_IT_number 14
_space_group_name_Hall '-P 2ybc'
_space_group_name_H-M_alt 'P 1 21/c 1'
_symmetry_cell_setting monoclinic
_symmetry_Int_Tables_number 14
_symmetry_space_group_name_Hall '-P 2ybc'
_symmetry_space_group_name_H-M 'P 1 21/c 1'
_atom_sites_solution_hydrogens geom
_atom_sites_solution_primary direct
_atom_sites_solution_secondary difmap
_cell_angle_alpha 90.0000
_cell_angle_beta 103.368(7)
_cell_angle_gamma 90.0000
_cell_formula_units_Z 4
_cell_length_a 11.9745(6)
_cell_length_b 8.5948(5)
_cell_length_c 25.5692(12)
_cell_measurement_reflns_used 12914
_cell_measurement_temperature 173
_cell_measurement_theta_max 25.30
_cell_measurement_theta_min 2.10
_cell_volume 2560.2(2)
_computing_cell_refinement 'RAPID AUTO'
_computing_data_collection 'RAPID AUTO (Rigaku, ????)'
_computing_data_reduction 'RAPID AUTO'
_computing_molecular_graphics 'CrystalStructure 4.0'
_computing_publication_material 'CrystalStructure 4.0 (Rigaku, 2010)'
_computing_structure_refinement 'SHELXL97 (Sheldrick, 2008)'
_diffrn_ambient_temperature 173
_diffrn_detector_area_resol_mean 10.000
_diffrn_measured_fraction_theta_full 0.998
_diffrn_measured_fraction_theta_max 0.998
_diffrn_measurement_device_type 'Rigaku R-AXIS RAPID'
_diffrn_measurement_method \w
_diffrn_radiation_type 'Mo K\a'
_diffrn_radiation_wavelength 0.71075
_diffrn_reflns_av_R_equivalents 0.0920
_diffrn_reflns_limit_h_max 14
_diffrn_reflns_limit_h_min -14
_diffrn_reflns_limit_k_max 10
_diffrn_reflns_limit_k_min -10
_diffrn_reflns_limit_l_max 30
_diffrn_reflns_limit_l_min -30
_diffrn_reflns_number 19531
_diffrn_reflns_theta_full 25.30
_diffrn_reflns_theta_max 25.30
_diffrn_standards_number 0
_exptl_absorpt_coefficient_mu 0.187
_exptl_absorpt_correction_T_max 0.991
_exptl_absorpt_correction_T_min 0.539
_exptl_absorpt_correction_type multi-scan
_exptl_absorpt_process_details 'ABSCOR (Rigaku, 1995)'
_exptl_crystal_colour colorless
_exptl_crystal_density_diffrn 1.418
_exptl_crystal_density_method 'not measured'
_exptl_crystal_description block
_exptl_crystal_F_000 1144.00
_exptl_crystal_size_max 0.100
_exptl_crystal_size_mid 0.050
_exptl_crystal_size_min 0.050
_refine_diff_density_max 0.290
_refine_diff_density_min -0.350
_refine_ls_extinction_method none
_refine_ls_goodness_of_fit_ref 1.054
_refine_ls_hydrogen_treatment mixed
_refine_ls_number_parameters 352
_refine_ls_number_reflns 4673
_refine_ls_number_restraints 0
_refine_ls_R_factor_gt 0.0645
_refine_ls_shift/su_max 0.000
_refine_ls_structure_factor_coef Fsqd
_refine_ls_weighting_details 'w = 1/[\s^2^(Fo^2^)+(0.0510P)^2^+1.8358P] where P=(Fo^2^+2Fc^2^)/3'
_refine_ls_weighting_scheme calc
_refine_ls_wR_factor_ref 0.1371
_reflns_number_gt 3248
_reflns_number_total 4673
_reflns_threshold_expression F^2^>2.0\s(F^2^)
_cod_data_source_file cs0c03927_si_010.cif
_cod_data_source_block MS066
_cod_original_cell_volume 2560.2(3)
_cod_original_formula_sum 'C27.50 H28 F2 N O6.50 S'
_cod_database_code 4518245

loop_
_symmetry_equiv_pos_site_id
_symmetry_equiv_pos_as_xyz
1 +X,+Y,+Z
2 -X,1/2+Y,1/2-Z
3 -X,-Y,-Z
4 +X,1/2-Y,1/2+Z

loop_
_atom_site_label
_atom_site_type_symbol
_atom_site_fract_x
_atom_site_fract_y
_atom_site_fract_z
_atom_site_U_iso_or_equiv
_atom_site_adp_type
_atom_site_occupancy
_atom_site_symmetry_multiplicity
_atom_site_calc_flag
_atom_site_refinement_flags
_atom_site_disorder_assembly
_atom_site_disorder_group
S1 S 0.20246(7) 0.62973(10) 0.27160(3) 0.0284(3) Uani 1.0 4 d . . .
F1 F 0.34080(18) 0.5375(3) 0.47367(7) 0.0495(6) Uani 1.0 4 d . . .
F2 F 0.19378(17) 0.6489(3) 0.42161(8) 0.0494(6) Uani 1.0 4 d . . .
O1 O 0.3478(3) 0.8143(3) 0.38875(10) 0.0457(7) Uani 1.0 4 d . . .
O2 O 0.47652(19) 0.6188(3) 0.40888(9) 0.0340(6) Uani 1.0 4 d . . .
O3 O 0.61721(19) 0.5502(3) 0.26652(8) 0.0290(6) Uani 1.0 4 d . . .
O4 O 0.54207(19) 0.2703(3) 0.29925(9) 0.0334(6) Uani 1.0 4 d . . .
O5 O 0.2594(2) 0.7724(3) 0.26476(9) 0.0335(6) Uani 1.0 4 d . . .
O6 O 0.11012(19) 0.6291(3) 0.29811(9) 0.0361(6) Uani 1.0 4 d . . .
O7 O 0.6656(6) 0.9800(8) 0.4887(3) 0.0745(19) Uiso 0.5000 4 d . . .
N1 N 0.3042(2) 0.5148(3) 0.30828(10) 0.0252(7) Uani 1.0 4 d . . .
C1 C 0.2606(3) 0.4162(4) 0.39154(13) 0.0327(9) Uani 1.0 4 d . . .
C2 C 0.2236(3) 0.2960(5) 0.41962(15) 0.0433(10) Uani 1.0 4 d . . .
C3 C 0.1931(4) 0.1530(5) 0.39579(17) 0.0505(11) Uani 1.0 4 d . . .
C4 C 0.2012(4) 0.1274(5) 0.34397(16) 0.0455(10) Uani 1.0 4 d . . .
C5 C 0.2357(4) 0.2467(5) 0.31486(16) 0.0375(9) Uani 1.0 4 d . . .
C6 C 0.2651(3) 0.3909(4) 0.33799(13) 0.0292(8) Uani 1.0 4 d . . .
C7 C 0.2910(3) 0.5679(5) 0.42016(13) 0.0377(9) Uani 1.0 4 d . . .
C8 C 0.3730(3) 0.6825(5) 0.40246(13) 0.0341(9) Uani 1.0 4 d . . .
C9 C 0.5664(3) 0.7146(5) 0.39531(14) 0.0365(9) Uani 1.0 4 d . . .
C10 C 0.5741(3) 0.6930(4) 0.33757(13) 0.0307(8) Uani 1.0 4 d . . .
C11 C 0.6032(3) 0.5294(4) 0.32042(12) 0.0277(8) Uani 1.0 4 d . . .
C12 C 0.5044(3) 0.4130(4) 0.31779(13) 0.0273(8) Uani 1.0 4 d . . .
C13 C 0.3933(3) 0.4683(4) 0.27977(12) 0.0286(8) Uani 1.0 4 d . . .
C14 C 0.7162(3) 0.4720(4) 0.35682(12) 0.0279(8) Uani 1.0 4 d . . .
C15 C 0.7189(3) 0.4074(4) 0.40734(13) 0.0329(9) Uani 1.0 4 d . . .
C16 C 0.8226(3) 0.3636(5) 0.44087(14) 0.0393(9) Uani 1.0 4 d . . .
C17 C 0.9234(3) 0.3822(5) 0.42478(14) 0.0409(10) Uani 1.0 4 d . . .
C18 C 0.9223(3) 0.4459(5) 0.37531(14) 0.0377(9) Uani 1.0 4 d . . .
C19 C 0.8197(3) 0.4922(4) 0.34212(13) 0.0323(9) Uani 1.0 4 d . . .
C20 C 0.1580(3) 0.5406(4) 0.20791(13) 0.0284(8) Uani 1.0 4 d . . .
C21 C 0.0704(3) 0.4324(4) 0.19858(14) 0.0340(9) Uani 1.0 4 d . . .
C22 C 0.0395(3) 0.3607(5) 0.14883(14) 0.0386(9) Uani 1.0 4 d . . .
C23 C 0.0958(3) 0.3967(4) 0.10870(13) 0.0347(9) Uani 1.0 4 d . . .
C24 C 0.1831(3) 0.5036(4) 0.11888(13) 0.0329(9) Uani 1.0 4 d . . .
C25 C 0.2155(3) 0.5773(4) 0.16818(13) 0.0305(8) Uani 1.0 4 d . . .
C26 C 0.0619(4) 0.3181(5) 0.05429(14) 0.0539(12) Uani 1.0 4 d . . .
C27 C 0.5675(8) 1.0014(11) 0.4932(4) 0.060(3) Uiso 0.5000 4 d . . .
C28 C 0.5121(9) 0.8954(13) 0.5234(5) 0.054(3) Uiso 0.5000 4 d . . .
C29 C 0.5065(12) 1.1367(16) 0.4628(6) 0.092(5) Uiso 0.5000 4 d . . .
H2 H 0.2191 0.3122 0.4558 0.0520 Uiso 1.0 4 calc R . .
H3 H 0.6344 0.4647 0.2546 0.0348 Uiso 1.0 4 calc R . .
H3A H 0.1666 0.0726 0.4154 0.0606 Uiso 1.0 4 calc R . .
H4 H 0.4860 0.2095 0.2901 0.0401 Uiso 1.0 4 calc R . .
H4A H 0.1832 0.0280 0.3280 0.0546 Uiso 1.0 4 calc R . .
H5 H 0.242(3) 0.229(4) 0.2783(14) 0.039(10) Uiso 1.0 4 d . . .
H9A H 0.6411 0.6874 0.4194 0.0438 Uiso 1.0 4 calc R . .
H9B H 0.5507 0.8255 0.4014 0.0438 Uiso 1.0 4 calc R . .
H10A H 0.6329 0.7658 0.3305 0.0369 Uiso 1.0 4 calc R . .
H10B H 0.4996 0.7244 0.3141 0.0369 Uiso 1.0 4 calc R . .
H12 H 0.489(3) 0.398(3) 0.3540(11) 0.007(7) Uiso 1.0 4 d . . .
H13A H 0.4108 0.5579 0.2587 0.0343 Uiso 1.0 4 calc R . .
H13B H 0.3628 0.3835 0.2542 0.0343 Uiso 1.0 4 calc R . .
H15 H 0.6495 0.3934 0.4187 0.0395 Uiso 1.0 4 calc R . .
H16 H 0.8238 0.3205 0.4752 0.0472 Uiso 1.0 4 calc R . .
H17 H 0.9940 0.3510 0.4478 0.0490 Uiso 1.0 4 calc R . .
H18 H 0.9920 0.4581 0.3640 0.0452 Uiso 1.0 4 calc R . .
H19 H 0.8200 0.5389 0.3085 0.0387 Uiso 1.0 4 calc R . .
H21 H 0.0317 0.4074 0.2260 0.0408 Uiso 1.0 4 calc R . .
H22 H -0.0207 0.2861 0.1421 0.0464 Uiso 1.0 4 calc R . .
H24 H 0.2222 0.5275 0.0915 0.0395 Uiso 1.0 4 calc R . .
H25 H 0.2759 0.6516 0.1747 0.0365 Uiso 1.0 4 calc R . .
H26A H 0.1022 0.3677 0.0294 0.0647 Uiso 1.0 4 calc R . .
H26B H -0.0211 0.3278 0.0402 0.0647 Uiso 1.0 4 calc R . .
H26C H 0.0828 0.2077 0.0581 0.0647 Uiso 1.0 4 calc R . .
H28A H 0.4341 0.9322 0.5223 0.0648 Uiso 0.5000 4 calc R . .
H28B H 0.5085 0.7913 0.5074 0.0648 Uiso 0.5000 4 calc R . .
H28C H 0.5561 0.8911 0.5607 0.0648 Uiso 0.5000 4 calc R . .
H29A H 0.4290 1.1440 0.4690 0.1106 Uiso 0.5000 4 calc R . .
H29B H 0.5488 1.2326 0.4752 0.1106 Uiso 0.5000 4 calc R . .
H29C H 0.5018 1.1226 0.4244 0.1106 Uiso 0.5000 4 calc R . .

loop_
_atom_site_aniso_label
_atom_site_aniso_U_11
_atom_site_aniso_U_22
_atom_site_aniso_U_33
_atom_site_aniso_U_12
_atom_site_aniso_U_13
_atom_site_aniso_U_23
S1 0.0284(5) 0.0307(5) 0.0276(5) 0.0036(4) 0.0098(4) 0.0001(4)
F1 0.0476(14) 0.0761(16) 0.0259(11) -0.0013(12) 0.0107(10) 0.0030(11)
F2 0.0366(13) 0.0681(16) 0.0472(13) 0.0141(11) 0.0170(11) -0.0107(12)
O1 0.0460(17) 0.0408(16) 0.0482(16) 0.0107(13) 0.0067(13) -0.0069(13)
O2 0.0293(14) 0.0392(14) 0.0354(13) 0.0054(12) 0.0115(11) -0.0040(12)
O3 0.0319(13) 0.0329(13) 0.0255(12) 0.0017(11) 0.0131(11) 0.0004(11)
O4 0.0266(13) 0.0314(13) 0.0438(15) 0.0008(11) 0.0111(12) -0.0086(12)
O5 0.0393(15) 0.0267(13) 0.0346(13) -0.0009(11) 0.0086(12) -0.0006(11)
O6 0.0283(13) 0.0487(15) 0.0349(13) 0.0097(12) 0.0149(11) 0.0008(12)
N1 0.0242(15) 0.0297(15) 0.0237(14) 0.0027(12) 0.0095(12) -0.0004(12)
C1 0.0204(18) 0.046(3) 0.0339(19) 0.0089(16) 0.0106(16) 0.0035(17)
C2 0.035(3) 0.063(3) 0.034(2) 0.005(2) 0.0136(18) 0.013(2)
C3 0.045(3) 0.053(3) 0.054(3) -0.008(2) 0.012(2) 0.020(3)
C4 0.039(3) 0.037(3) 0.061(3) -0.0010(19) 0.011(2) 0.007(2)
C5 0.034(3) 0.041(3) 0.040(3) 0.0022(18) 0.0127(19) -0.0012(19)
C6 0.0246(18) 0.033(2) 0.0313(19) 0.0027(16) 0.0088(15) 0.0036(16)
C7 0.033(2) 0.057(3) 0.0250(18) 0.0111(19) 0.0093(16) -0.0009(18)
C8 0.038(3) 0.041(3) 0.0229(18) 0.0094(18) 0.0062(17) -0.0075(16)
C9 0.034(2) 0.039(2) 0.039(2) -0.0052(17) 0.0118(18) -0.0101(18)
C10 0.031(2) 0.0309(19) 0.0302(18) 0.0034(16) 0.0072(16) -0.0009(15)
C11 0.0255(18) 0.0338(19) 0.0255(17) 0.0012(16) 0.0091(15) -0.0000(16)
C12 0.0259(18) 0.0328(19) 0.0263(18) 0.0023(15) 0.0122(15) -0.0030(15)
C13 0.0263(19) 0.0355(19) 0.0257(17) -0.0000(16) 0.0097(15) -0.0038(16)
C14 0.0263(19) 0.0300(18) 0.0289(18) -0.0013(15) 0.0095(16) -0.0051(15)
C15 0.0277(19) 0.046(3) 0.0276(18) -0.0005(17) 0.0109(16) -0.0015(16)
C16 0.039(3) 0.050(3) 0.0288(19) 0.0100(19) 0.0081(17) 0.0046(18)
C17 0.030(2) 0.054(3) 0.037(2) 0.0054(19) 0.0034(17) -0.001(2)
C18 0.0237(19) 0.049(3) 0.041(3) -0.0042(17) 0.0084(17) -0.0010(19)
C19 0.033(2) 0.035(2) 0.0294(19) -0.0059(17) 0.0099(16) -0.0018(16)
C20 0.0284(19) 0.0294(18) 0.0268(18) 0.0036(16) 0.0050(15) 0.0005(15)
C21 0.031(2) 0.038(2) 0.035(2) -0.0029(17) 0.0105(17) 0.0046(17)
C22 0.039(3) 0.036(2) 0.038(2) -0.0084(18) 0.0026(18) 0.0013(18)
C23 0.042(3) 0.031(2) 0.0299(19) -0.0008(17) 0.0060(17) 0.0007(16)
C24 0.040(2) 0.031(2) 0.0297(19) -0.0027(17) 0.0125(17) 0.0045(16)
C25 0.0308(19) 0.031(2) 0.0309(19) -0.0034(16) 0.0108(16) 0.0034(16)
C26 0.073(3) 0.054(3) 0.035(3) -0.016(3) 0.011(3) -0.003(2)

loop_
_atom_type_symbol
_atom_type_description
_atom_type_scat_dispersion_real
_atom_type_scat_dispersion_imag
_atom_type_scat_source
C C 0.0033 0.0016
;
International Tables for Crystallography
(1992, Vol. C, Tables 4.2.6.8 and 6.1.1.4)
;
H H 0.0000 0.0000
;
International Tables for Crystallography
(1992, Vol. C, Table 6.1.1.4)
;
F F 0.0171 0.0103
;
International Tables for Crystallography
(1992, Vol. C, Tables 4.2.6.8 and 6.1.1.4)
;
N N 0.0061 0.0033
;
International Tables for Crystallography
(1992, Vol. C, Tables 4.2.6.8 and 6.1.1.4)
;
S S 0.1246 0.1234
;
International Tables for Crystallography
(1992, Vol. C, Tables 4.2.6.8 and 6.1.1.4)
;
O O 0.0106 0.0060
;
International Tables for Crystallography
(1992, Vol. C, Tables 4.2.6.8 and 6.1.1.4)
;

loop_
_geom_angle_atom_site_label_1
_geom_angle_atom_site_label_2
_geom_angle_atom_site_label_3
_geom_angle
_geom_angle_publ_flag
_geom_angle_site_symmetry_1
_geom_angle_site_symmetry_2
_geom_angle_site_symmetry_3
O5 S1 O6 120.35(16) yes . . .
O5 S1 N1 105.52(14) yes . . .
O5 S1 C20 108.00(15) yes . . .
O6 S1 N1 105.95(14) yes . . .
O6 S1 C20 109.58(15) yes . . .
N1 S1 C20 106.58(15) yes . . .
C8 O2 C9 117.1(3) yes . . .
S1 N1 C6 116.5(2) yes . . .
S1 N1 C13 113.4(2) yes . . .
C6 N1 C13 114.6(3) yes . . .
C2 C1 C6 118.7(4) yes . . .
C2 C1 C7 117.8(4) yes . . .
C6 C1 C7 123.6(4) yes . . .
C1 C2 C3 121.1(4) yes . . .
C2 C3 C4 119.9(4) yes . . .
C3 C4 C5 119.9(4) yes . . .
C4 C5 C6 120.8(4) yes . . .
N1 C6 C1 119.3(3) yes . . .
N1 C6 C5 121.1(4) yes . . .
C1 C6 C5 119.6(4) yes . . .
F1 C7 F2 104.2(3) yes . . .
F1 C7 C1 108.6(3) yes . . .
F1 C7 C8 104.7(3) yes . . .
F2 C7 C1 110.2(3) yes . . .
F2 C7 C8 106.8(3) yes . . .
C1 C7 C8 121.0(4) yes . . .
O1 C8 O2 126.0(4) yes . . .
O1 C8 C7 123.8(4) yes . . .
O2 C8 C7 110.0(3) yes . . .
O2 C9 C10 112.2(3) yes . . .
C9 C10 C11 117.4(3) yes . . .
O3 C11 C10 104.1(3) yes . . .
O3 C11 C12 107.3(3) yes . . .
O3 C11 C14 109.8(3) yes . . .
C10 C11 C12 112.6(3) yes . . .
C10 C11 C14 110.3(3) yes . . .
C12 C11 C14 112.2(3) yes . . .
O4 C12 C11 106.0(3) yes . . .
O4 C12 C13 110.5(3) yes . . .
C11 C12 C13 111.9(3) yes . . .
N1 C13 C12 113.0(3) yes . . .
C11 C14 C15 121.1(3) yes . . .
C11 C14 C19 120.9(3) yes . . .
C15 C14 C19 117.9(3) yes . . .
C14 C15 C16 120.3(4) yes . . .
C15 C16 C17 120.5(4) yes . . .
C16 C17 C18 120.0(4) yes . . .
C17 C18 C19 119.9(4) yes . . .
C14 C19 C18 121.4(4) yes . . .
S1 C20 C21 120.4(3) yes . . .
S1 C20 C25 118.7(3) yes . . .
C21 C20 C25 120.8(3) yes . . .
C20 C21 C22 119.3(4) yes . . .
C21 C22 C23 120.5(4) yes . . .
C22 C23 C24 119.3(3) yes . . .
C22 C23 C26 120.4(4) yes . . .
C24 C23 C26 120.3(4) yes . . .
C23 C24 C25 121.4(4) yes . . .
C20 C25 C24 118.7(4) yes . . .
O7 C27 C28 121.6(9) yes . . .
O7 C27 C29 115.7(10) yes . . .
C28 C27 C29 122.5(10) yes . . .
C11 O3 H3 109.477 no . . .
C12 O4 H4 109.476 no . . .
C1 C2 H2 119.439 no . . .
C3 C2 H2 119.434 no . . .
C2 C3 H3A 120.029 no . . .
C4 C3 H3A 120.038 no . . .
C3 C4 H4A 120.062 no . . .
C5 C4 H4A 120.074 no . . .
C4 C5 H5 120(2) no . . .
C6 C5 H5 119(2) no . . .
O2 C9 H9A 109.168 no . . .
O2 C9 H9B 109.162 no . . .
C10 C9 H9A 109.175 no . . .
C10 C9 H9B 109.181 no . . .
H9A C9 H9B 107.881 no . . .
C9 C10 H10A 107.940 no . . .
C9 C10 H10B 107.945 no . . .
C11 C10 H10A 107.953 no . . .
C11 C10 H10B 107.954 no . . .
H10A C10 H10B 107.230 no . . .
O4 C12 H12 109.8(15) no . . .
C11 C12 H12 110.8(14) no . . .
C13 C12 H12 107.9(15) no . . .
N1 C13 H13A 108.980 no . . .
N1 C13 H13B 108.983 no . . .
C12 C13 H13A 108.975 no . . .
C12 C13 H13B 108.976 no . . .
H13A C13 H13B 107.769 no . . .
C14 C15 H15 119.845 no . . .
C16 C15 H15 119.855 no . . .
C15 C16 H16 119.770 no . . .
C17 C16 H16 119.765 no . . .
C16 C17 H17 120.032 no . . .
C18 C17 H17 120.008 no . . .
C17 C18 H18 120.033 no . . .
C19 C18 H18 120.055 no . . .
C14 C19 H19 119.289 no . . .
C18 C19 H19 119.281 no . . .
C20 C21 H21 120.349 no . . .
C22 C21 H21 120.351 no . . .
C21 C22 H22 119.745 no . . .
C23 C22 H22 119.734 no . . .
C23 C24 H24 119.302 no . . .
C25 C24 H24 119.287 no . . .
C20 C25 H25 120.672 no . . .
C24 C25 H25 120.670 no . . .
C23 C26 H26A 109.473 no . . .
C23 C26 H26B 109.469 no . . .
C23 C26 H26C 109.465 no . . .
H26A C26 H26B 109.478 no . . .
H26A C26 H26C 109.471 no . . .
H26B C26 H26C 109.472 no . . .
C27 C28 H28A 109.473 no . . .
C27 C28 H28B 109.482 no . . .
C27 C28 H28C 109.466 no . . .
H28A C28 H28B 109.472 no . . .
H28A C28 H28C 109.466 no . . .
H28B C28 H28C 109.468 no . . .
C27 C29 H29A 109.467 no . . .
C27 C29 H29B 109.470 no . . .
C27 C29 H29C 109.474 no . . .
H29A C29 H29B 109.468 no . . .
H29A C29 H29C 109.468 no . . .
H29B C29 H29C 109.480 no . . .

loop_
_geom_bond_atom_site_label_1
_geom_bond_atom_site_label_2
_geom_bond_distance
_geom_bond_publ_flag
_geom_bond_site_symmetry_1
_geom_bond_site_symmetry_2
S1 O5 1.433(3) yes . .
S1 O6 1.424(3) yes . .
S1 N1 1.676(3) yes . .
S1 C20 1.767(4) yes . .
F1 C7 1.385(4) yes . .
F2 C7 1.364(5) yes . .
O1 C8 1.203(5) yes . .
O2 C8 1.330(5) yes . .
O2 C9 1.460(5) yes . .
O3 C11 1.437(4) yes . .
O4 C12 1.426(4) yes . .
O7 C27 1.221(13) yes . .
N1 C6 1.448(5) yes . .
N1 C13 1.480(5) yes . .
C1 C2 1.388(6) yes . .
C1 C6 1.400(5) yes . .
C1 C7 1.499(5) yes . .
C2 C3 1.383(6) yes . .
C3 C4 1.368(7) yes . .
C4 C5 1.385(6) yes . .
C5 C6 1.383(5) yes . .
C7 C8 1.531(6) yes . .
C9 C10 1.512(5) yes . .
C10 C11 1.536(5) yes . .
C11 C12 1.538(5) yes . .
C11 C14 1.535(4) yes . .
C12 C13 1.531(5) yes . .
C14 C15 1.400(5) yes . .
C14 C19 1.387(5) yes . .
C15 C16 1.388(5) yes . .
C16 C17 1.372(6) yes . .
C17 C18 1.376(6) yes . .
C18 C19 1.380(5) yes . .
C20 C21 1.381(5) yes . .
C20 C25 1.389(6) yes . .
C21 C22 1.385(5) yes . .
C22 C23 1.387(6) yes . .
C23 C24 1.370(5) yes . .
C23 C26 1.515(5) yes . .
C24 C25 1.384(5) yes . .
C27 C28 1.450(15) yes . .
C27 C29 1.492(16) yes . .
O3 H3 0.840 no . .
O4 H4 0.840 no . .
C2 H2 0.950 no . .
C3 H3A 0.950 no . .
C4 H4A 0.950 no . .
C5 H5 0.97(4) no . .
C9 H9A 0.990 no . .
C9 H9B 0.990 no . .
C10 H10A 0.990 no . .
C10 H10B 0.990 no . .
C12 H12 0.99(3) no . .
C13 H13A 0.990 no . .
C13 H13B 0.990 no . .
C15 H15 0.950 no . .
C16 H16 0.950 no . .
C17 H17 0.950 no . .
C18 H18 0.950 no . .
C19 H19 0.950 no . .
C21 H21 0.950 no . .
C22 H22 0.950 no . .
C24 H24 0.950 no . .
C25 H25 0.950 no . .
C26 H26A 0.980 no . .
C26 H26B 0.980 no . .
C26 H26C 0.980 no . .
C28 H28A 0.980 no . .
C28 H28B 0.980 no . .
C28 H28C 0.980 no . .
C29 H29A 0.980 no . .
C29 H29B 0.980 no . .
C29 H29C 0.980 no . .

loop_
_geom_contact_atom_site_label_1
_geom_contact_atom_site_label_2
_geom_contact_distance
_geom_contact_publ_flag
_geom_contact_site_symmetry_1
_geom_contact_site_symmetry_2
S1 O1 3.479(3) no . .
S1 C1 3.503(4) no . .
S1 C5 3.467(4) no . .
S1 C8 3.523(4) no . .
F1 O1 3.235(4) no . .
F1 O2 2.668(4) no . .
F1 C2 2.701(5) no . .
F2 O1 2.616(4) no . .
F2 O2 3.485(4) no . .
F2 O6 3.089(3) no . .
F2 C2 3.056(5) no . .
F2 C6 3.326(5) no . .
O1 O5 3.122(4) no . .
O1 O6 3.599(4) no . .
O1 N1 3.261(4) no . .
O1 C1 3.583(5) no . .
O1 C9 2.723(5) no . .
O1 C10 3.433(5) no . .
O2 N1 3.036(3) no . .
O2 C1 3.064(4) no . .
O2 C6 3.378(4) no . .
O2 C11 3.097(5) no . .
O2 C12 3.004(5) no . .
O2 C13 3.470(4) no . .
O2 C15 3.433(5) no . .
O3 O4 2.765(4) no . .
O3 C13 2.867(5) no . .
O3 C19 2.774(4) no . .
O4 N1 3.590(4) no . .
O4 C14 2.846(4) no . .
O4 C15 3.287(4) no . .
O5 C8 3.554(4) no . .
O5 C13 3.044(4) no . .
O5 C25 2.930(4) no . .
O6 C1 3.211(4) no . .
O6 C5 3.598(5) no . .
O6 C6 2.793(4) no . .
O6 C7 3.403(4) no . .
O6 C21 3.000(5) no . .
N1 C7 2.937(5) no . .
N1 C8 2.764(5) no . .
N1 C10 3.498(5) no . .
N1 C11 3.524(5) no . .
N1 C21 3.546(4) no . .
N1 C25 3.534(4) no . .
C1 C4 2.783(6) no . .
C2 C5 2.749(6) no . .
C3 C6 2.774(6) no . .
C5 C12 3.507(6) no . .
C5 C13 2.963(6) no . .
C5 C21 3.547(5) no . .
C6 C8 3.112(5) no . .
C6 C12 3.034(5) no . .
C6 C20 3.520(5) no . .
C8 C10 3.226(6) no . .
C9 C12 3.243(5) no . .
C9 C14 3.057(6) no . .
C9 C15 3.185(5) no . .
C10 C13 3.020(5) no . .
C10 C15 3.284(5) no . .
C10 C19 3.388(5) no . .
C12 C15 3.020(5) no . .
C13 C20 3.051(5) no . .
C13 C25 3.278(5) no . .
C14 C17 2.790(5) no . .
C15 C18 2.763(6) no . .
C16 C19 2.749(5) no . .
C20 C23 2.765(5) no . .
C21 C24 2.760(6) no . .
C22 C25 2.770(5) no . .
F1 O2 3.546(3) no . 3_666
F1 C15 3.316(4) no . 3_666
F1 C16 3.362(5) no . 3_666
F2 C16 3.568(5) no . 3_666
F2 C22 3.469(4) no . 2_555
F2 C26 3.570(6) no . 2_555
O1 C3 3.477(5) no . 1_565
O1 C4 3.272(5) no . 1_565
O2 F1 3.546(3) no . 3_666
O3 O4 2.926(3) no . 2_655
O3 O5 3.012(4) no . 2_645
O3 C5 3.461(5) no . 2_655
O4 O3 2.926(3) no . 2_645
O4 O5 3.183(4) no . 2_645
O4 C10 3.516(4) no . 2_645
O4 C13 3.485(4) no . 2_645
O4 C25 3.279(4) no . 2_645
O5 O3 3.012(4) no . 2_655
O5 O4 3.183(4) no . 2_655
O5 C19 3.277(4) no . 2_655
O6 C21 3.400(5) no . 2_555
O6 C22 3.184(5) no . 2_555
O7 C9 3.317(8) no . .
C3 O1 3.477(5) no . 1_545
C4 O1 3.272(5) no . 1_545
C4 C21 3.596(5) no . 2_545
C5 O3 3.461(5) no . 2_645
C9 O7 3.317(8) no . .
C9 C27 3.511(10) no . .
C10 O4 3.516(4) no . 2_655
C13 O4 3.485(4) no . 2_655
C14 C25 3.582(5) no . 2_645
C15 F1 3.316(4) no . 3_666
C16 F1 3.362(5) no . 3_666
C16 F2 3.568(5) no . 3_666
C16 C24 3.445(5) no . 2_645
C17 C24 3.578(5) no . 2_645
C19 O5 3.277(4) no . 2_645
C19 C22 3.570(5) no . 2_655
C19 C25 3.593(5) no . 2_645
C21 O6 3.400(5) no . 2_545
C21 C4 3.596(5) no . 2_555
C22 F2 3.469(4) no . 2_545
C22 O6 3.184(5) no . 2_545
C22 C19 3.570(5) no . 2_645
C24 C16 3.445(5) no . 2_655
C24 C17 3.578(5) no . 2_655
C25 O4 3.279(4) no . 2_655
C25 C14 3.582(5) no . 2_655
C25 C19 3.593(5) no . 2_655
C26 F2 3.570(6) no . 2_545
C27 C9 3.511(10) no . .
S1 H5 3.48(4) no . .
S1 H10B 3.5661 no . .
S1 H13A 2.6636 no . .
S1 H13B 2.9589 no . .
S1 H21 2.8442 no . .
S1 H25 2.8200 no . .
F1 H2 2.4029 no . .
F2 H2 3.0177 no . .
O1 H9A 3.5874 no . .
O1 H9B 2.3782 no . .
O1 H10B 3.0245 no . .
O2 H10A 3.2955 no . .
O2 H10B 2.6606 no . .
O2 H12 2.39(3) no . .
O2 H15 2.8048 no . .
O3 H4 3.4417 no . .
O3 H10A 2.4496 no . .
O3 H10B 2.5489 no . .
O3 H12 3.27(3) no . .
O3 H13A 2.4342 no . .
O3 H13B 3.3152 no . .
O3 H19 2.4191 no . .
O4 H3 2.4301 no . .
O4 H5 3.52(4) no . .
O4 H13A 2.9839 no . .
O4 H13B 2.3956 no . .
O4 H15 3.2077 no . .
O5 H10B 2.8911 no . .
O5 H13A 2.6152 no . .
O5 H13B 3.5957 no . .
O5 H25 2.5743 no . .
O6 H21 2.6664 no . .
O7 H28A 3.1140 no . .
O7 H28B 2.6107 no . .
O7 H28C 2.6107 no . .
O7 H29A 3.1007 no . .
O7 H29B 2.5624 no . .
O7 H29C 2.5623 no . .
N1 H4 3.5082 no . .
N1 H5 2.63(4) no . .
N1 H10B 2.9294 no . .
N1 H12 2.46(3) no . .
N1 H21 3.5707 no . .
N1 H25 3.5531 no . .
C1 H3A 3.2674 no . .
C1 H5 3.27(4) no . .
C1 H12 3.10(3) no . .
C2 H4A 3.2411 no . .
C3 H5 3.26(4) no . .
C4 H2 3.2353 no . .
C5 H3A 3.2421 no . .
C5 H4 3.2191 no . .
C5 H12 3.24(3) no . .
C5 H13B 2.6824 no . .
C5 H21 3.2358 no . .
C6 H2 3.2565 no . .
C6 H4 3.5241 no . .
C6 H4A 3.2619 no . .
C6 H12 2.61(3) no . .
C6 H13A 3.2945 no . .
C6 H13B 2.6679 no . .
C6 H21 3.5114 no . .
C7 H2 2.6009 no . .
C7 H12 3.53(3) no . .
C8 H9A 3.1390 no . .
C8 H9B 2.4628 no . .
C8 H10B 3.0187 no . .
C8 H12 3.20(3) no . .
C9 H12 2.99(3) no . .
C9 H15 2.9492 no . .
C10 H3 3.0964 no . .
C10 H12 2.80(3) no . .
C10 H13A 2.7238 no . .
C10 H15 3.2996 no . .
C10 H19 3.4626 no . .
C11 H4 3.1027 no . .
C11 H9A 2.8148 no . .
C11 H9B 3.4288 no . .
C11 H13A 2.4859 no . .
C11 H13B 3.2361 no . .
C11 H15 2.7110 no . .
C11 H19 2.6843 no . .
C12 H3 2.5293 no . .
C12 H5 3.45(4) no . .
C12 H10A 3.3814 no . .
C12 H10B 2.6774 no . .
C12 H15 2.7629 no . .
C13 H3 3.1005 no . .
C13 H4 2.4718 no . .
C13 H5 2.73(4) no . .
C13 H10B 2.5923 no . .
C13 H25 3.1510 no . .
C14 H3 2.5723 no . .
C14 H9A 2.7310 no . .
C14 H10A 2.7411 no . .
C14 H10B 3.3628 no . .
C14 H12 2.78(3) no . .
C14 H16 3.2737 no . .
C14 H18 3.2671 no . .
C15 H9A 2.6243 no . .
C15 H12 2.78(3) no . .
C15 H17 3.2531 no . .
C15 H19 3.2477 no . .
C16 H9A 3.4951 no . .
C16 H18 3.2365 no . .
C17 H15 3.2497 no . .
C17 H19 3.2387 no . .
C18 H16 3.2356 no . .
C19 H3 2.7737 no . .
C19 H10A 3.2113 no . .
C19 H15 3.2492 no . .
C19 H17 3.2440 no . .
C20 H5 3.25(4) no . .
C20 H13A 3.0089 no . .
C20 H13B 2.8100 no . .
C20 H22 3.2444 no . .
C20 H24 3.2431 no . .
C21 H5 3.08(4) no . .
C21 H13B 3.4867 no . .
C21 H25 3.2671 no . .
C22 H24 3.2358 no . .
C22 H26A 3.3086 no . .
C22 H26B 2.7190 no . .
C22 H26C 2.8175 no . .
C23 H21 3.2647 no . .
C23 H25 3.2581 no . .
C24 H22 3.2361 no . .
C24 H26A 2.5508 no . .
C24 H26B 3.1677 no . .
C24 H26C 3.0760 no . .
C25 H13A 2.8891 no . .
C25 H13B 2.9886 no . .
C25 H21 3.2663 no . .
C26 H22 2.6697 no . .
C26 H24 2.6427 no . .
C28 H29A 2.6161 no . .
C28 H29B 3.2185 no . .
C28 H29C 3.1767 no . .
C29 H28A 2.6012 no . .
C29 H28B 3.1781 no . .
C29 H28C 3.2234 no . .
H2 H3A 2.3253 no . .
H3 H4 3.0893 no . .
H3 H10A 3.2378 no . .
H3 H10B 3.3232 no . .
H3 H12 3.4484 no . .
H3 H13A 2.8204 no . .
H3 H13B 3.3249 no . .
H3 H19 2.4144 no . .
H3A H4A 2.3201 no . .
H4 H5 2.8690 no . .
H4 H12 2.2935 no . .
H4 H13A 3.1758 no . .
H4 H13B 2.1515 no . .
H4A H5 2.3480 no . .
H5 H12 3.45(4) no . .
H5 H13A 3.5759 no . .
H5 H13B 2.1540 no . .
H5 H21 2.9897 no . .
H9A H10A 2.3524 no . .
H9A H10B 2.8477 no . .
H9A H12 3.3034 no . .
H9A H15 2.5290 no . .
H9B H10A 2.3123 no . .
H9B H10B 2.3404 no . .
H10A H13A 3.3737 no . .
H10A H19 3.1177 no . .
H10B H12 2.9991 no . .
H10B H13A 2.1196 no . .
H10B H13B 3.5287 no . .
H12 H13A 2.7660 no . .
H12 H13B 2.6486 no . .
H12 H15 2.2309 no . .
H13A H25 2.5024 no . .
H13B H25 3.0897 no . .
H15 H16 2.3326 no . .
H16 H17 2.3189 no . .
H17 H18 2.3260 no . .
H18 H19 2.3209 no . .
H21 H22 2.3360 no . .
H22 H26A 3.5949 no . .
H22 H26B 2.6305 no . .
H22 H26C 2.8004 no . .
H24 H25 2.3333 no . .
H24 H26A 2.3268 no . .
H24 H26B 3.3745 no . .
H24 H26C 3.2267 no . .
H28A H29A 2.2658 no . .
H28A H29B 3.2818 no . .
H28A H29C 3.2477 no . .
H28B H29A 3.2593 no . .
H28B H29C 3.5416 no . .
H28C H29A 3.3000 no . .
F1 H9A 3.3142 no . 3_666
F1 H15 2.7906 no . 3_666
F1 H16 2.8764 no . 3_666
F1 H28B 2.9551 no . .
F2 H16 2.7076 no . 3_666
F2 H18 3.0088 no . 1_455
F2 H22 2.6040 no . 2_555
F2 H26B 2.9208 no . 2_555
F2 H26C 3.5060 no . 2_555
O1 H3A 3.2836 no . 1_565
O1 H4A 2.8733 no . 1_565
O1 H28A 3.4824 no . .
O1 H28B 3.2012 no . .
O1 H29A 3.5023 no . .
O1 H29C 3.2367 no . .
O2 H28B 2.8716 no . .
O3 H4 2.1616 no . 2_655
O3 H5 2.72(4) no . 2_655
O3 H10B 3.5665 no . 2_645
O3 H13B 2.9333 no . 2_655
O4 H3 3.4516 no . 2_645
O4 H10A 3.4897 no . 2_645
O4 H10B 2.8531 no . 2_645
O4 H13A 2.4963 no . 2_645
O4 H25 2.3586 no . 2_645
O5 H3 2.2094 no . 2_655
O5 H4A 2.9927 no . 1_565
O5 H19 2.9724 no . 2_655
O6 H4A 3.5770 no . 1_565
O6 H18 2.8466 no . 1_455
O6 H21 2.9161 no . 2_555
O6 H22 2.4617 no . 2_555
O7 H9A 3.0510 no . .
O7 H9B 2.6867 no . .
C1 H18 3.1506 no . 1_455
C2 H17 3.0353 no . 1_455
C2 H18 3.1358 no . 1_455
C3 H17 3.4369 no . 1_455
C3 H18 3.5264 no . 1_455
C4 H21 3.4992 no . 2_545
C5 H3 3.5665 no . 2_645
C5 H19 3.5505 no . 2_645
C6 H18 3.5327 no . 1_455
C7 H16 3.4158 no . 3_666
C7 H28B 3.5722 no . .
C8 H28B 2.9487 no . .
C9 H28B 3.1703 no . .
C10 H4 3.1801 no . 2_655
C10 H13B 3.0956 no . 2_655
C11 H4 3.1829 no . 2_655
C11 H25 3.5458 no . 2_645
C12 H25 3.4308 no . 2_645
C13 H4 3.2830 no . 2_655
C13 H10A 3.2650 no . 2_645
C14 H25 2.8773 no . 2_645
C14 H26C 3.4941 no . 2_655
C15 H24 3.3387 no . 2_645
C15 H25 3.0493 no . 2_645
C15 H26C 3.4799 no . 2_655
C16 H24 3.0186 no . 2_645
C16 H25 3.4402 no . 2_645
C16 H26B 3.2339 no . 4_655
C16 H26C 3.1645 no . 2_655
C17 H2 3.4970 no . 1_655
C17 H24 3.4885 no . 2_645
C17 H26B 3.3908 no . 4_655
C17 H26C 2.8356 no . 2_655
C17 H26C 3.5844 no . 4_655
C18 H22 3.2220 no . 2_655
C18 H25 3.5018 no . 2_645
C18 H26C 2.8310 no . 2_655
C19 H22 3.4482 no . 2_655
C19 H25 3.1364 no . 2_645
C19 H26C 3.1507 no . 2_655
C21 H4A 3.0661 no . 2_555
C22 H3A 3.1986 no . 2_555
C22 H4A 3.2030 no . 2_555
C22 H18 3.4877 no . 2_645
C22 H19 3.2893 no . 2_645
C23 H3A 3.4121 no . 2_555
C23 H10A 3.4499 no . 2_645
C24 H10A 3.0640 no . 2_645
C25 H10A 3.2302 no . 2_645
C26 H16 3.3124 no . 4_454
C26 H17 3.0274 no . 4_454
C27 H9A 3.5201 no . .
C27 H9B 2.7602 no . .
C28 H9B 3.3118 no . .
C29 H9B 3.2078 no . .
H2 C17 3.4970 no . 1_455
H2 H9A 3.2416 no . 3_666
H2 H17 2.6762 no . 1_455
H2 H18 3.3958 no . 1_455
H2 H26A 3.0188 no . 4_555
H2 H26C 3.3915 no . 4_555
H3 O4 3.4516 no . 2_655
H3 O5 2.2094 no . 2_645
H3 C5 3.5665 no . 2_655
H3 H4 2.6554 no . 2_655
H3 H4A 3.4138 no . 2_655
H3 H5 2.9363 no . 2_655
H3 H10B 2.9366 no . 2_645
H3 H13A 3.5423 no . 2_645
H3 H25 3.2812 no . 2_645
H3A O1 3.2836 no . 1_545
H3A C22 3.1986 no . 2_545
H3A C23 3.4121 no . 2_545
H3A H17 3.3874 no . 1_455
H3A H22 3.1762 no . 2_545
H3A H26A 3.2253 no . 4_555
H3A H26B 3.1094 no . 2_545
H4 O3 2.1616 no . 2_645
H4 C10 3.1801 no . 2_645
H4 C11 3.1829 no . 2_645
H4 C13 3.2830 no . 2_645
H4 H3 2.6554 no . 2_645
H4 H10A 3.1206 no . 2_645
H4 H10B 2.7139 no . 2_645
H4 H13A 2.3448 no . 2_645
H4 H25 2.8285 no . 2_645
H4A O1 2.8733 no . 1_545
H4A O5 2.9927 no . 1_545
H4A O6 3.5770 no . 1_545
H4A C21 3.0661 no . 2_545
H4A C22 3.2030 no . 2_545
H4A H3 3.4138 no . 2_645
H4A H19 3.4824 no . 2_645
H4A H21 2.8209 no . 2_545
H4A H22 3.0619 no . 2_545
H5 O3 2.72(4) no . 2_645
H5 H3 2.9363 no . 2_645
H5 H10A 3.4636 no . 2_645
H5 H19 2.7176 no . 2_645
H9A F1 3.3142 no . 3_666
H9A O7 3.0510 no . .
H9A C27 3.5201 no . .
H9A H2 3.2416 no . 3_666
H9A H24 3.3937 no . 2_655
H9A H26A 3.4205 no . 2_655
H9A H26C 3.2262 no . 2_655
H9A H28B 3.1681 no . .
H9B O7 2.6867 no . .
H9B C27 2.7602 no . .
H9B C28 3.3118 no . .
H9B C29 3.2078 no . .
H9B H24 3.1964 no . 2_655
H9B H28B 2.8850 no . .
H9B H29C 2.7146 no . .
H10A O4 3.4897 no . 2_655
H10A C13 3.2650 no . 2_655
H10A C23 3.4499 no . 2_655
H10A C24 3.0640 no . 2_655
H10A C25 3.2302 no . 2_655
H10A H4 3.1206 no . 2_655
H10A H5 3.4636 no . 2_655
H10A H13A 3.3491 no . 2_655
H10A H13B 2.4014 no . 2_655
H10A H24 3.2325 no . 2_655
H10A H25 3.5029 no . 2_655
H10B O3 3.5665 no . 2_655
H10B O4 2.8531 no . 2_655
H10B H3 2.9366 no . 2_655
H10B H4 2.7139 no . 2_655
H10B H13B 2.9955 no . 2_655
H13A O4 2.4963 no . 2_655
H13A H3 3.5423 no . 2_655
H13A H4 2.3448 no . 2_655
H13A H10A 3.3491 no . 2_645
H13B O3 2.9333 no . 2_645
H13B C10 3.0956 no . 2_645
H13B H10A 2.4014 no . 2_645
H13B H10B 2.9955 no . 2_645
H15 F1 2.7906 no . 3_666
H15 H24 3.5360 no . 2_645
H15 H25 3.4368 no . 2_645
H16 F1 2.8764 no . 3_666
H16 F2 2.7076 no . 3_666
H16 C7 3.4158 no . 3_666
H16 C26 3.3124 no . 4_655
H16 H24 3.0200 no . 2_645
H16 H26B 2.5311 no . 4_655
H16 H26C 3.3361 no . 4_655
H17 C2 3.0353 no . 1_655
H17 C3 3.4369 no . 1_655
H17 C26 3.0274 no . 4_655
H17 H2 2.6762 no . 1_655
H17 H3A 3.3874 no . 1_655
H17 H26A 2.8848 no . 4_655
H17 H26B 2.8590 no . 4_655
H17 H26C 3.1944 no . 2_655
H17 H26C 2.8200 no . 4_655
H18 F2 3.0088 no . 1_655
H18 O6 2.8466 no . 1_655
H18 C1 3.1506 no . 1_655
H18 C2 3.1358 no . 1_655
H18 C3 3.5264 no . 1_655
H18 C6 3.5327 no . 1_655
H18 C22 3.4877 no . 2_655
H18 H2 3.3958 no . 1_655
H18 H22 2.8491 no . 2_655
H18 H26C 3.1934 no . 2_655
H19 O5 2.9724 no . 2_645
H19 C5 3.5505 no . 2_655
H19 C22 3.2893 no . 2_655
H19 H4A 3.4824 no . 2_655
H19 H5 2.7176 no . 2_655
H19 H22 3.2377 no . 2_655
H19 H25 3.5794 no . 2_645
H21 O6 2.9161 no . 2_545
H21 C4 3.4992 no . 2_555
H21 H4A 2.8209 no . 2_555
H22 F2 2.6040 no . 2_545
H22 O6 2.4617 no . 2_545
H22 C18 3.2220 no . 2_645
H22 C19 3.4482 no . 2_645
H22 H3A 3.1762 no . 2_555
H22 H4A 3.0619 no . 2_555
H22 H18 2.8491 no . 2_645
H22 H19 3.2377 no . 2_645
H24 C15 3.3387 no . 2_655
H24 C16 3.0186 no . 2_655
H24 C17 3.4885 no . 2_655
H24 H9A 3.3937 no . 2_645
H24 H9B 3.1964 no . 2_645
H24 H10A 3.2325 no . 2_645
H24 H15 3.5360 no . 2_655
H24 H16 3.0200 no . 2_655
H25 O4 2.3586 no . 2_655
H25 C11 3.5458 no . 2_655
H25 C12 3.4308 no . 2_655
H25 C14 2.8773 no . 2_655
H25 C15 3.0493 no . 2_655
H25 C16 3.4402 no . 2_655
H25 C18 3.5018 no . 2_655
H25 C19 3.1364 no . 2_655
H25 H3 3.2812 no . 2_655
H25 H4 2.8285 no . 2_655
H25 H10A 3.5029 no . 2_645
H25 H15 3.4368 no . 2_655
H25 H19 3.5794 no . 2_655
H26A H2 3.0188 no . 4_554
H26A H3A 3.2253 no . 4_554
H26A H9A 3.4205 no . 2_645
H26A H17 2.8848 no . 4_454
H26A H26A 3.4242 no . 3_565
H26A H26B 3.1873 no . 3_565
H26B F2 2.9208 no . 2_545
H26B C16 3.2339 no . 4_454
H26B C17 3.3908 no . 4_454
H26B H3A 3.1094 no . 2_555
H26B H16 2.5311 no . 4_454
H26B H17 2.8590 no . 4_454
H26B H26A 3.1873 no . 3_565
H26C F2 3.5060 no . 2_545
H26C C14 3.4941 no . 2_645
H26C C15 3.4799 no . 2_645
H26C C16 3.1645 no . 2_645
H26C C17 2.8356 no . 2_645
H26C C17 3.5844 no . 4_454
H26C C18 2.8310 no . 2_645
H26C C19 3.1507 no . 2_645
H26C H2 3.3915 no . 4_554
H26C H9A 3.2262 no . 2_645
H26C H16 3.3361 no . 4_454
H26C H17 3.1944 no . 2_645
H26C H17 2.8200 no . 4_454
H26C H18 3.1934 no . 2_645
H28A O1 3.4824 no . .
H28B F1 2.9551 no . .
H28B O1 3.2012 no . .
H28B O2 2.8716 no . .
H28B C7 3.5722 no . .
H28B C8 2.9487 no . .
H28B C9 3.1703 no . .
H28B H9A 3.1681 no . .
H28B H9B 2.8850 no . .
H29A O1 3.5023 no . .
H29C O1 3.2367 no . .
H29C H9B 2.7146 no . .

loop_
_geom_hbond_atom_site_label_D
_geom_hbond_atom_site_label_H
_geom_hbond_atom_site_label_A
_geom_hbond_site_symmetry_D
_geom_hbond_site_symmetry_H
_geom_hbond_site_symmetry_A
_geom_hbond_distance_DA
_geom_hbond_distance_DH
_geom_hbond_distance_HA
_geom_hbond_angle_DHA
_geom_hbond_publ_flag
O3 H3 O4 . . . 2.765(4) 0.840 2.430 104.7 no
O3 H3 O5 . . 2_645 3.012(4) 0.840 2.209 159.8 no
O4 H4 O3 . . 2_645 2.926(3) 0.840 2.162 151.2 no

loop_
_geom_torsion_atom_site_label_1
_geom_torsion_atom_site_label_2
_geom_torsion_atom_site_label_3
_geom_torsion_atom_site_label_4
_geom_torsion
_geom_torsion_publ_flag
_geom_torsion_site_symmetry_1
_geom_torsion_site_symmetry_2
_geom_torsion_site_symmetry_3
_geom_torsion_site_symmetry_4
O5 S1 N1 C6 157.20(17) no . . . .
O5 S1 N1 C13 -66.49(19) no . . . .
O5 S1 C20 C21 -158.4(2) no . . . .
O5 S1 C20 C25 23.9(3) no . . . .
O6 S1 N1 C6 28.5(2) no . . . .
O6 S1 N1 C13 164.85(16) no . . . .
O6 S1 C20 C21 -25.6(3) no . . . .
O6 S1 C20 C25 156.7(2) no . . . .
N1 S1 C20 C21 88.6(3) no . . . .
N1 S1 C20 C25 -89.1(3) no . . . .
C20 S1 N1 C6 -88.1(2) no . . . .
C20 S1 N1 C13 48.2(2) no . . . .
C8 O2 C9 C10 -91.6(4) no . . . .
C9 O2 C8 O1 -3.5(5) no . . . .
C9 O2 C8 C7 -178.3(3) no . . . .
S1 N1 C6 C1 -93.7(3) no . . . .
S1 N1 C6 C5 88.4(3) no . . . .
S1 N1 C13 C12 160.29(18) no . . . .
C6 N1 C13 C12 -62.6(3) no . . . .
C13 N1 C6 C1 130.5(3) no . . . .
C13 N1 C6 C5 -47.4(4) no . . . .
C2 C1 C6 N1 -179.6(3) no . . . .
C2 C1 C6 C5 -1.6(5) no . . . .
C6 C1 C2 C3 0.9(5) no . . . .
C2 C1 C7 F1 35.4(4) no . . . .
C2 C1 C7 F2 -78.1(4) no . . . .
C2 C1 C7 C8 156.4(3) no . . . .
C7 C1 C2 C3 179.5(3) no . . . .
C6 C1 C7 F1 -146.1(3) no . . . .
C6 C1 C7 F2 100.4(4) no . . . .
C6 C1 C7 C8 -25.1(5) no . . . .
C7 C1 C6 N1 1.9(5) no . . . .
C7 C1 C6 C5 179.9(3) no . . . .
C1 C2 C3 C4 1.2(6) no . . . .
C2 C3 C4 C5 -2.5(6) no . . . .
C3 C4 C5 C6 1.7(6) no . . . .
C4 C5 C6 N1 178.3(3) no . . . .
C4 C5 C6 C1 0.4(5) no . . . .
F1 C7 C8 O1 -115.5(4) no . . . .
F1 C7 C8 O2 59.4(4) no . . . .
F2 C7 C8 O1 -5.4(4) no . . . .
F2 C7 C8 O2 169.5(3) no . . . .
C1 C7 C8 O1 121.7(4) no . . . .
C1 C7 C8 O2 -63.4(4) no . . . .
O2 C9 C10 C11 -61.4(4) no . . . .
C9 C10 C11 O3 -173.6(3) no . . . .
C9 C10 C11 C12 70.5(4) no . . . .
C9 C10 C11 C14 -55.8(4) no . . . .
O3 C11 C12 O4 63.5(3) no . . . .
O3 C11 C12 C13 -57.1(4) no . . . .
O3 C11 C14 C15 -164.4(3) no . . . .
O3 C11 C14 C19 19.9(4) no . . . .
C10 C11 C12 O4 177.5(3) no . . . .
C10 C11 C12 C13 57.0(4) no . . . .
C10 C11 C14 C15 81.3(4) no . . . .
C10 C11 C14 C19 -94.3(4) no . . . .
C12 C11 C14 C15 -45.1(4) no . . . .
C12 C11 C14 C19 139.2(3) no . . . .
C14 C11 C12 O4 -57.3(4) no . . . .
C14 C11 C12 C13 -177.8(3) no . . . .
O4 C12 C13 N1 132.2(3) no . . . .
C11 C12 C13 N1 -110.0(3) no . . . .
C11 C14 C15 C16 -176.6(3) no . . . .
C11 C14 C19 C18 177.8(3) no . . . .
C15 C14 C19 C18 2.0(5) no . . . .
C19 C14 C15 C16 -0.8(5) no . . . .
C14 C15 C16 C17 -0.5(5) no . . . .
C15 C16 C17 C18 0.6(6) no . . . .
C16 C17 C18 C19 0.5(6) no . . . .
C17 C18 C19 C14 -1.8(5) no . . . .
S1 C20 C21 C22 -178.0(2) no . . . .
S1 C20 C25 C24 177.9(2) no . . . .
C21 C20 C25 C24 0.2(5) no . . . .
C25 C20 C21 C22 -0.3(5) no . . . .
C20 C21 C22 C23 0.0(5) no . . . .
C21 C22 C23 C24 0.5(5) no . . . .
C21 C22 C23 C26 180.0(3) no . . . .
C22 C23 C24 C25 -0.6(5) no . . . .
C26 C23 C24 C25 179.9(3) no . . . .
C23 C24 C25 C20 0.3(5) no . . . .
